data_2241680
loop_
_publ_author_name
'Riley, Sean'
'Staples, Richard J.'
'Biros, Shannon M.'
'Ngassa, Felix N.'

_publ_section_title
;
 Crystal structure of phenyl 2,4,5-trichlorobenzenesulfonate
;
_journal_coeditor_code SU5297
_journal_issue 6
_journal_name_full 'Acta Crystallographica Section E'
_journal_page_first 789
_journal_page_last 792
_journal_paper_doi 10.1107/S2056989016007325
_journal_volume 72
_journal_year 2016
_chemical_formula_iupac 'C12 H7 Cl3 O3 S'
_chemical_formula_moiety 'C12 H7 Cl3 O3 S'
_chemical_formula_sum 'C12 H7 Cl3 O3 S'
_chemical_formula_weight 337.59
_chemical_name_systematic
;
Phenyl 2,4,5-trichlorobenzenesulfonate
;
_space_group_crystal_system monoclinic
_space_group_IT_number 14
_space_group_name_Hall '-P 2yn'
_space_group_name_H-M_alt 'P 1 21/n 1'
_symmetry_space_group_name_Hall '-P 2yn'
_symmetry_space_group_name_H-M 'P 1 21/n 1'
_atom_sites_solution_hydrogens geom
_cell_angle_alpha 90
_cell_angle_beta 92.1159(10)
_cell_angle_gamma 90
_cell_formula_units_Z 4
_cell_length_a 12.3401(11)
_cell_length_b 6.5421(6)
_cell_length_c 16.1350(14)
_cell_measurement_reflns_used 5969
_cell_measurement_temperature 173(2)
_cell_measurement_theta_max 26.014
_cell_measurement_theta_min 2.526
_cell_volume 1301.7(2)
_computing_cell_refinement
;
SAINT (Bruker, 2013)
;
_computing_data_collection
;
APEX2 (Bruker, 2013)
;
_computing_data_reduction
;
SAINT (Bruker, 2013)
;
_computing_molecular_graphics
;
<i>OLEX2</i> (Dolomanov <i>et al.</i>,  2009; Bourhis <i>et al.</i>,
2015)
;
_computing_publication_material
;
<i>CrystalMaker</i> (Palmer, 2007)
;
_computing_structure_refinement
;
SHELXL2014 (Sheldrick, 2015)
;
_computing_structure_solution
;
SHELXS2014 (Sheldrick, 2008)
;
_diffrn_ambient_temperature 173.15
_diffrn_measured_fraction_theta_full 1.000
_diffrn_measured_fraction_theta_max 1.000
_diffrn_measurement_device_type 'Bruker APEXII CCD'
_diffrn_measurement_method '\f and \w scans'
_diffrn_radiation_type MoK\a
_diffrn_radiation_wavelength 0.71073
_diffrn_reflns_av_R_equivalents 0.0290
_diffrn_reflns_limit_h_max 15
_diffrn_reflns_limit_h_min -15
_diffrn_reflns_limit_k_max 8
_diffrn_reflns_limit_k_min -8
_diffrn_reflns_limit_l_max 19
_diffrn_reflns_limit_l_min -19
_diffrn_reflns_number 10912
_diffrn_reflns_theta_full 25.242
_diffrn_reflns_theta_max 26.050
_diffrn_reflns_theta_min 2.042
_diffrn_standards_number 0
_exptl_absorpt_coefficient_mu 0.862
_exptl_absorpt_correction_T_max 0.7453
_exptl_absorpt_correction_T_min 0.6886
_exptl_absorpt_correction_type multi-scan
_exptl_absorpt_process_details
;
(SADABS; Bruker, 2013)
;
_exptl_crystal_colour colourless
_exptl_crystal_density_diffrn 1.723
_exptl_crystal_description needle
_exptl_crystal_F_000 680
_exptl_crystal_size_max 0.236
_exptl_crystal_size_mid 0.177
_exptl_crystal_size_min 0.101
_refine_diff_density_max 0.255
_refine_diff_density_min -0.277
_refine_ls_extinction_method none
_refine_ls_goodness_of_fit_ref 1.055
_refine_ls_hydrogen_treatment constr
_refine_ls_matrix_type full
_refine_ls_number_parameters 172
_refine_ls_number_reflns 2568
_refine_ls_number_restraints 0
_refine_ls_restrained_S_all 1.055
_refine_ls_R_factor_all 0.0381
_refine_ls_R_factor_gt 0.0312
_refine_ls_shift/su_max 0.001
_refine_ls_shift/su_mean 0.000
_refine_ls_structure_factor_coef Fsqd
_refine_ls_weighting_details 'w=1/[\s^2^(Fo^2^)+(0.0396P)^2^+0.7507P] where P=(Fo^2^+2Fc^2^)/3'
_refine_ls_weighting_scheme calc
_refine_ls_wR_factor_gt 0.0767
_refine_ls_wR_factor_ref 0.0834
_reflns_number_gt 2172
_reflns_number_total 2568
_reflns_threshold_expression 'I > 2\s(I)'
_cod_data_source_file su5297sup1.cif
_cod_data_source_block I
_cod_database_code 2241680
_shelx_space_group_comment
;
The symmetry employed for this shelxl refinement is uniquely defined
by the following loop, which should always be used as a source of
symmetry information in preference to the above space-group names.
They are only intended as comments.
;
_shelx_estimated_absorpt_t_min 0.822
_shelx_estimated_absorpt_t_max 0.918

loop_
_space_group_symop_operation_xyz
'x, y, z'
'-x+1/2, y+1/2, -z+1/2'
'-x, -y, -z'
'x-1/2, -y-1/2, z-1/2'

loop_
_atom_site_type_symbol
_atom_site_label
_atom_site_fract_x
_atom_site_fract_y
_atom_site_fract_z
_atom_site_U_iso_or_equiv
_atom_site_adp_type
_atom_site_calc_flag
_atom_site_occupancy
Cl Cl3 0.40330(4) 0.76082(9) 0.56242(3) 0.03498(15) Uani d 1
Cl Cl2 0.43839(5) 1.20119(9) 0.64173(4) 0.04126(17) Uani d 1
Cl Cl1 0.86246(4) 1.05869(8) 0.68164(3) 0.03599(16) Uani d 1
S S1 0.83040(4) 0.61521(8) 0.58959(3) 0.02676(14) Uani d 1
O O2 0.78797(12) 0.4493(2) 0.54149(9) 0.0322(3) Uani d 1
O O3 0.88861(13) 0.5784(2) 0.66557(9) 0.0367(4) Uani d 1
C C1 0.72261(16) 0.7865(3) 0.60570(12) 0.0250(4) Uani d 1
C C12 0.86103(16) 0.9951(3) 0.43502(13) 0.0297(5) Uani d 1
H H12 0.8568 1.0940 0.4779 0.036 Uiso calc 1
O O1 0.91219(11) 0.7437(2) 0.53709(8) 0.0283(3) Uani d 1
C C3 0.64884(17) 1.1015(3) 0.65532(12) 0.0287(5) Uani d 1
H H3 0.6587 1.2317 0.6806 0.034 Uiso calc 1
C C6 0.61918(16) 0.7233(3) 0.58012(12) 0.0260(4) Uani d 1
H H6 0.6093 0.5947 0.5535 0.031 Uiso calc 1
C C8 0.89316(17) 0.6461(3) 0.39295(13) 0.0309(5) Uani d 1
H H8 0.9107 0.5088 0.4072 0.037 Uiso calc 1
C C5 0.53069(16) 0.8467(3) 0.59320(12) 0.0267(4) Uani d 1
C C4 0.54605(17) 1.0382(3) 0.62926(12) 0.0285(5) Uani d 1
C C2 0.73697(17) 0.9755(3) 0.64467(12) 0.0273(4) Uani d 1
C C7 0.88520(16) 0.7940(3) 0.45289(12) 0.0256(4) Uani d 1
C C10 0.84980(18) 0.9035(4) 0.29115(13) 0.0352(5) Uani d 1
H H10 0.8371 0.9415 0.2348 0.042 Uiso calc 1
C C11 0.84316(18) 1.0485(3) 0.35269(14) 0.0345(5) Uani d 1
H H11 0.8262 1.1860 0.3385 0.041 Uiso calc 1
C C9 0.87469(18) 0.7041(4) 0.31090(14) 0.0359(5) Uani d 1
H H9 0.8793 0.6053 0.2680 0.043 Uiso calc 1

loop_
_atom_site_aniso_label
_atom_site_aniso_U_11
_atom_site_aniso_U_22
_atom_site_aniso_U_33
_atom_site_aniso_U_12
_atom_site_aniso_U_13
_atom_site_aniso_U_23
Cl3 0.0269(3) 0.0401(3) 0.0379(3) 0.0003(2) 0.0017(2) 0.0008(2)
Cl2 0.0432(3) 0.0361(3) 0.0451(3) 0.0146(2) 0.0111(3) 0.0001(2)
Cl1 0.0383(3) 0.0317(3) 0.0375(3) -0.0058(2) -0.0056(2) -0.0032(2)
S1 0.0288(3) 0.0241(3) 0.0275(3) 0.0027(2) 0.0018(2) 0.0006(2)
O2 0.0345(8) 0.0237(8) 0.0386(8) -0.0003(6) 0.0043(6) -0.0037(6)
O3 0.0419(9) 0.0386(9) 0.0295(8) 0.0100(7) -0.0021(7) 0.0046(7)
C1 0.0287(11) 0.0228(10) 0.0235(10) 0.0032(8) 0.0033(8) 0.0015(8)
C12 0.0290(11) 0.0256(11) 0.0347(11) -0.0001(9) 0.0044(9) -0.0039(9)
O1 0.0244(7) 0.0334(8) 0.0271(7) -0.0018(6) 0.0002(6) 0.0006(6)
C3 0.0420(12) 0.0232(10) 0.0210(10) 0.0007(9) 0.0046(9) 0.0001(8)
C6 0.0296(11) 0.0245(10) 0.0241(10) 0.0000(8) 0.0042(8) 0.0001(8)
C8 0.0299(11) 0.0287(11) 0.0344(11) 0.0034(9) 0.0048(9) -0.0034(9)
C5 0.0281(10) 0.0285(11) 0.0236(10) 0.0006(8) 0.0035(8) 0.0029(8)
C4 0.0354(11) 0.0266(11) 0.0239(10) 0.0073(9) 0.0088(8) 0.0042(8)
C2 0.0347(11) 0.0247(10) 0.0226(10) -0.0043(9) 0.0011(8) 0.0006(8)
C7 0.0212(10) 0.0305(11) 0.0251(10) -0.0006(8) 0.0022(8) 0.0005(8)
C10 0.0323(12) 0.0458(14) 0.0275(11) -0.0051(10) 0.0022(9) 0.0029(10)
C11 0.0339(12) 0.0301(12) 0.0394(12) -0.0003(9) -0.0001(10) 0.0066(10)
C9 0.0371(12) 0.0393(13) 0.0316(11) -0.0027(10) 0.0055(9) -0.0108(10)

loop_
_atom_type_symbol
_atom_type_description
_atom_type_scat_dispersion_real
_atom_type_scat_dispersion_imag
_atom_type_scat_source
C C 0.0033 0.0016 'International Tables Vol C Tables 4.2.6.8 and 6.1.1.4'
H H 0.0000 0.0000 'International Tables Vol C Tables 4.2.6.8 and 6.1.1.4'
Cl Cl 0.1484 0.1585 'International Tables Vol C Tables 4.2.6.8 and 6.1.1.4'
O O 0.0106 0.0060 'International Tables Vol C Tables 4.2.6.8 and 6.1.1.4'
S S 0.1246 0.1234 'International Tables Vol C Tables 4.2.6.8 and 6.1.1.4'

loop_
_geom_angle_atom_site_label_1
_geom_angle_atom_site_label_2
_geom_angle_atom_site_label_3
_geom_angle
O2 S1 C1 107.48(9)
O2 S1 O1 110.01(8)
O3 S1 O2 120.41(9)
O3 S1 C1 109.92(9)
O3 S1 O1 103.89(9)
O1 S1 C1 103.92(9)
C6 C1 S1 117.13(15)
C6 C1 C2 119.83(19)
C2 C1 S1 123.01(16)
C7 C12 H12 121.1
C7 C12 C11 117.9(2)
C11 C12 H12 121.1
C7 O1 S1 120.10(12)
C4 C3 H3 120.0
C2 C3 H3 120.0
C2 C3 C4 120.04(19)
C1 C6 H6 119.9
C5 C6 C1 120.24(19)
C5 C6 H6 119.9
C7 C8 H8 121.1
C7 C8 C9 117.7(2)
C9 C8 H8 121.1
C6 C5 Cl3 118.90(16)
C6 C5 C4 119.61(19)
C4 C5 Cl3 121.47(16)
C3 C4 Cl2 118.78(16)
C3 C4 C5 120.35(19)
C5 C4 Cl2 120.87(17)
C1 C2 Cl1 122.17(16)
C3 C2 Cl1 117.99(16)
C3 C2 C1 119.84(19)
C12 C7 O1 117.49(18)
C8 C7 C12 123.09(19)
C8 C7 O1 119.19(18)
C11 C10 H10 119.8
C9 C10 H10 119.8
C9 C10 C11 120.3(2)
C12 C11 H11 119.8
C10 C11 C12 120.4(2)
C10 C11 H11 119.8
C8 C9 H9 119.7
C10 C9 C8 120.5(2)
C10 C9 H9 119.7

loop_
_geom_bond_atom_site_label_1
_geom_bond_atom_site_label_2
_geom_bond_distance
Cl3 C5 1.725(2)
Cl2 C4 1.721(2)
Cl1 C2 1.727(2)
S1 O2 1.4229(15)
S1 O3 1.4184(15)
S1 C1 1.766(2)
S1 O1 1.5828(15)
C1 C6 1.390(3)
C1 C2 1.395(3)
C12 H12 0.9500
C12 C7 1.377(3)
C12 C11 1.383(3)
O1 C7 1.425(2)
C3 H3 0.9500
C3 C4 1.385(3)
C3 C2 1.380(3)
C6 H6 0.9500
C6 C5 1.380(3)
C8 H8 0.9500
C8 C7 1.374(3)
C8 C9 1.388(3)
C5 C4 1.391(3)
C10 H10 0.9500
C10 C11 1.378(3)
C10 C9 1.375(3)
C11 H11 0.9500
C9 H9 0.9500

loop_
_geom_torsion_atom_site_label_1
_geom_torsion_atom_site_label_2
_geom_torsion_atom_site_label_3
_geom_torsion_atom_site_label_4
_geom_torsion
Cl3 C5 C4 Cl2 -2.0(2)
Cl3 C5 C4 C3 178.38(15)
S1 C1 C6 C5 177.92(15)
S1 C1 C2 Cl1 -0.5(3)
S1 C1 C2 C3 -179.86(15)
S1 O1 C7 C12 109.03(18)
S1 O1 C7 C8 -76.3(2)
O2 S1 C1 C6 7.64(18)
O2 S1 C1 C2 -174.44(16)
O2 S1 O1 C7 44.13(16)
O3 S1 C1 C6 -125.09(16)
O3 S1 C1 C2 52.8(2)
O3 S1 O1 C7 174.30(14)
C1 S1 O1 C7 -70.68(16)
C1 C6 C5 Cl3 -178.73(15)
C1 C6 C5 C4 2.5(3)
O1 S1 C1 C6 124.24(15)
O1 S1 C1 C2 -57.85(18)
C6 C1 C2 Cl1 177.38(15)
C6 C1 C2 C3 -2.0(3)
C6 C5 C4 Cl2 176.71(15)
C6 C5 C4 C3 -2.9(3)
C4 C3 C2 Cl1 -177.78(15)
C4 C3 C2 C1 1.6(3)
C2 C1 C6 C5 -0.1(3)
C2 C3 C4 Cl2 -178.78(15)
C2 C3 C4 C5 0.8(3)
C7 C12 C11 C10 -0.1(3)
C7 C8 C9 C10 0.3(3)
C11 C12 C7 O1 174.98(18)
C11 C12 C7 C8 0.6(3)
C11 C10 C9 C8 0.2(3)
C9 C8 C7 C12 -0.6(3)
C9 C8 C7 O1 -174.96(18)
C9 C10 C11 C12 -0.2(3)

_cod_database_fobs_code 2241680
